data_9010927
loop_
_publ_author_name
'Bianchi, R.'
'Forni, A.'
'Camara, F.'
'Oberti, R.'
'Ohashi, H.'

_publ_section_title
;
 Experimental multipole-refined and theoretical charge density study of
 LiGaSi2O6 clinopyroxene at ambient conditions
;
_journal_name_full 'Physics and Chemistry of Minerals'
_journal_page_first 519
_journal_page_last 527
_journal_paper_doi 10.1007/s00269-007-0167-5
_journal_volume 34
_journal_year 2007
_chemical_formula_structural LiGaSi2O6
_chemical_formula_sum 'Ga Li O6 Si2'
_space_group_IT_number 15
_symmetry_space_group_name_Hall '-C 2yc'
_symmetry_space_group_name_H-M 'C 1 2/c 1'
_cell_angle_alpha 90
_cell_angle_beta 110.273
_cell_angle_gamma 90
_cell_length_a 9.563
_cell_length_b 8.571
_cell_length_c 5.269
_cell_formula_units_Z 4
_cell_volume 405.117
_database_code_amcsd 0009097
_exptl_crystal_density_diffrn 3.752
_cod_original_formula_sum 'Li Ga Si2 O6'
_cod_database_code 9010927
_amcsd_formula_title LiGaSi2O6

loop_
_space_group_symop_operation_xyz
x,y,z
1/2+x,1/2+y,z
x,-y,1/2+z
1/2+x,1/2-y,1/2+z
-x,y,1/2-z
1/2-x,1/2+y,1/2-z
-x,-y,-z
1/2-x,1/2-y,-z

loop_
_atom_site_aniso_label
_atom_site_aniso_U_11
_atom_site_aniso_U_22
_atom_site_aniso_U_33
_atom_site_aniso_U_12
_atom_site_aniso_U_13
_atom_site_aniso_U_23
Li 0.02073 0.02381 0.01633 0.00000 0.00741 0.00000
Ga 0.00521 0.00576 0.00458 0.00000 0.00151 0.00000
Si 0.00445 0.00591 0.00412 -0.00084 0.00143 -0.00039
O1 0.00451 0.00762 0.00645 -0.00049 0.00152 0.00005
O2 0.01068 0.00674 0.01304 -0.00360 0.00564 -0.00198
O3 0.00705 0.01711 0.00708 0.00000 0.00240 -0.00628

loop_
_atom_site_label
_atom_site_fract_x
_atom_site_fract_y
_atom_site_fract_z
Li 0.00000 0.26590 0.25000
Ga 0.00000 0.90154 0.25000
Si 0.29664 0.09101 0.26083
O1 0.11357 0.08388 0.14400
O2 0.36573 0.26183 0.32382
O3 0.35701 -0.00040 0.04929

loop_
_cod_related_entry_id
_cod_related_entry_database
_cod_related_entry_code
1 AMCSD 0009097
